data_4333059
loop_
_publ_author_name
'Liu, Wei'
'Wang, Cai-Feng'
'Li, Yi-Zhi'
'Zuo, Jing-Lin'
'You, Xiao-Zeng'

_publ_section_title
;
 Structural and Magnetic Studies on Cyano-Bridged Rectangular Fe2M2(M =
 Cu, Ni) Clusters
;
_journal_issue 25
_journal_name_full 'Inorganic Chemistry'
_journal_page_first 10058
_journal_page_last 10065
_journal_paper_doi 10.1021/ic061347r
_journal_volume 45
_journal_year 2006
_chemical_formula_sum 'C42 H44 B4 Cu2 Fe2 N30 O2'
_chemical_formula_weight 1283.09
_chemical_name_systematic
; 
 ? 
;
_space_group_IT_number 14
_symmetry_cell_setting monoclinic
_symmetry_space_group_name_Hall '-P 2yn'
_symmetry_space_group_name_H-M 'P 1 21/n 1'
_atom_sites_solution_hydrogens geom
_atom_sites_solution_primary direct
_atom_sites_solution_secondary difmap
_audit_creation_method SHELXL-97
_cell_angle_alpha 90.00
_cell_angle_beta 108.0220(10)
_cell_angle_gamma 90.00
_cell_formula_units_Z 2
_cell_length_a 13.0187(9)
_cell_length_b 13.6915(9)
_cell_length_c 16.7856(11)
_cell_measurement_reflns_used 5577
_cell_measurement_temperature 293(2)
_cell_measurement_theta_max 26.00
_cell_measurement_theta_min 1.74
_cell_volume 2845.2(3)
_computing_cell_refinement 'Bruker SMART'
_computing_data_collection 'Bruker SMART'
_computing_data_reduction 'Bruker SAINT'
_computing_molecular_graphics 'Bruker SHELXTL'
_computing_publication_material 'Bruker SHELXTL'
_computing_structure_refinement 'SHELXL-97 (Sheldrick, 1997)'
_computing_structure_solution 'SHELXS-97 (Sheldrick, 1990)'
_diffrn_ambient_temperature 293(2)
_diffrn_measured_fraction_theta_full 0.998
_diffrn_measured_fraction_theta_max 0.998
_diffrn_measurement_device_type 'CCD area detector'
_diffrn_measurement_method 'phi and omega scans'
_diffrn_radiation_monochromator graphite
_diffrn_radiation_source 'fine-focus sealed tube'
_diffrn_radiation_type MoK\a
_diffrn_radiation_wavelength 0.71073
_diffrn_reflns_av_R_equivalents 0.0312
_diffrn_reflns_av_sigmaI/netI 0.0309
_diffrn_reflns_limit_h_max 16
_diffrn_reflns_limit_h_min -10
_diffrn_reflns_limit_k_max 15
_diffrn_reflns_limit_k_min -16
_diffrn_reflns_limit_l_max 20
_diffrn_reflns_limit_l_min -20
_diffrn_reflns_number 15410
_diffrn_reflns_theta_full 26.00
_diffrn_reflns_theta_max 26.00
_diffrn_reflns_theta_min 1.74
_exptl_absorpt_coefficient_mu 1.303
_exptl_absorpt_correction_T_max 0.90
_exptl_absorpt_correction_T_min 0.76
_exptl_absorpt_correction_type multi-scan
_exptl_absorpt_process_details 'SADABS; Bruker(2000)'
_exptl_crystal_colour 'red brown'
_exptl_crystal_density_diffrn 1.498
_exptl_crystal_density_meas ?
_exptl_crystal_density_method 'not measured'
_exptl_crystal_description 'needle like'
_exptl_crystal_F_000 1304
_exptl_crystal_size_max 0.22
_exptl_crystal_size_mid 0.20
_exptl_crystal_size_min 0.08
_refine_diff_density_max 0.215
_refine_diff_density_min -0.285
_refine_diff_density_rms 0.049
_refine_ls_extinction_method none
_refine_ls_goodness_of_fit_ref 1.073
_refine_ls_hydrogen_treatment constr
_refine_ls_matrix_type full
_refine_ls_number_parameters 370
_refine_ls_number_reflns 5577
_refine_ls_number_restraints 0
_refine_ls_restrained_S_all 1.073
_refine_ls_R_factor_all 0.0570
_refine_ls_R_factor_gt 0.0439
_refine_ls_shift/su_max 0.000
_refine_ls_shift/su_mean 0.000
_refine_ls_structure_factor_coef Fsqd
_refine_ls_weighting_details 'calc w=1/[\s^2^(Fo^2^)+(0.0500P)^2^+1.2200P] where P=(Fo^2^+2Fc^2^)/3'
_refine_ls_weighting_scheme calc
_refine_ls_wR_factor_gt 0.0994
_refine_ls_wR_factor_ref 0.1034
_reflns_number_gt 4558
_reflns_number_total 5577
_reflns_threshold_expression >2sigma(I)
_cod_data_source_file ic061347rsup1.cif
_cod_data_source_block z2
_cod_depositor_comments
;
The following automatic conversions were performed:

'_symmetry_cell_setting' value 'Monoclinic' changed to 'monoclinic'
according to /home/saulius/struct/CIF-dictionaries/cif_core.dic
dictionary named 'cif_core.dic' version 2.4.2 from 2011-04-26.

Automatic conversion script
Id: cif_fix_values 1891 2012-01-12 08:04:46Z andrius 

The following automatic conversions were performed:

'_exptl_crystal_density_meas' value 'not measured' was changed to '?'
- the value is perceived as not measured.

Automatic conversion script
Id: cif_fix_values 3008 2015-01-20 13:52:24Z robertas 
;
_cod_original_sg_symbol_H-M P2(1)/n
_cod_database_code 4333059

loop_
_symmetry_equiv_pos_as_xyz
'x, y, z'
'-x+1/2, y+1/2, -z+1/2'
'-x, -y, -z'
'x-1/2, -y-1/2, z-1/2'

loop_
_atom_site_label
_atom_site_type_symbol
_atom_site_fract_x
_atom_site_fract_y
_atom_site_fract_z
_atom_site_U_iso_or_equiv
_atom_site_adp_type
_atom_site_occupancy
_atom_site_symmetry_multiplicity
_atom_site_calc_flag
_atom_site_refinement_flags
B1 B 0.2933(3) 0.0999(3) 0.0885(2) 0.0477(8) Uani 1 1 d .
H1A H 0.3395 0.0419 0.1027 0.057 Uiso 1 1 d R
B2 B 0.4051(3) 0.7394(3) -0.0373(3) 0.0497(8) Uani 1 1 d .
H1B H 0.4689 0.7816 -0.0248 0.060 Uiso 1 1 d R
C1 C 0.1471(3) 0.7875(2) -0.1844(2) 0.0511(8) Uani 1 1 d .
H1 H 0.0750 0.7717 -0.2106 0.061 Uiso 1 1 calc R
C2 C 0.1973(3) 0.8716(3) -0.1992(2) 0.0524(8) Uani 1 1 d .
H2 H 0.1666 0.9214 -0.2365 0.063 Uiso 1 1 calc R
C3 C 0.2993(3) 0.8663(2) -0.1485(2) 0.0514(8) Uani 1 1 d .
H3 H 0.3526 0.9130 -0.1445 0.062 Uiso 1 1 calc R
C4 C 0.2658(3) 0.6717(2) 0.1092(2) 0.0511(8) Uani 1 1 d .
H4 H 0.2108 0.6387 0.1225 0.061 Uiso 1 1 calc R
C5 C 0.3405(3) 0.7303(2) 0.1635(2) 0.0559(8) Uani 1 1 d .
H5 H 0.3464 0.7439 0.2191 0.067 Uiso 1 1 calc R
C6 C 0.4044(3) 0.7645(2) 0.1188(2) 0.0548(8) Uani 1 1 d .
H6 H 0.4622 0.8074 0.1380 0.066 Uiso 1 1 calc R
C7 C 0.3860(3) 0.4918(2) -0.1094(2) 0.0462(7) Uani 1 1 d .
H7 H 0.3479 0.4340 -0.1258 0.055 Uiso 1 1 calc R
C8 C 0.4926(3) 0.5078(2) -0.1081(2) 0.0467(7) Uani 1 1 d .
H8 H 0.5381 0.4640 -0.1230 0.056 Uiso 1 1 calc R
C9 C 0.5157(2) 0.6008(2) -0.08063(19) 0.0441(7) Uani 1 1 d .
H9 H 0.5808 0.6329 -0.0738 0.053 Uiso 1 1 calc R
C10 C 0.0686(3) 0.6417(2) -0.0637(2) 0.0449(7) Uani 1 1 d .
C11 C 0.1335(3) 0.5533(2) -0.1812(2) 0.0467(7) Uani 1 1 d .
C12 C 0.1897(2) 0.4833(2) -0.0251(2) 0.0491(7) Uani 1 1 d .
C13 C 0.3402(3) 0.3210(2) 0.2124(2) 0.0495(7) Uani 1 1 d .
H13 H 0.3224 0.3842 0.2236 0.059 Uiso 1 1 calc R
C14 C 0.4287(3) 0.2694(2) 0.2616(2) 0.0492(8) Uani 1 1 d .
H14 H 0.4795 0.2898 0.3111 0.059 Uiso 1 1 calc R
C15 C 0.4249(3) 0.1841(2) 0.2224(2) 0.0485(7) Uani 1 1 d .
H15 H 0.4750 0.1339 0.2399 0.058 Uiso 1 1 calc R
C16 C 0.2273(3) 0.2273(2) -0.1078(2) 0.0458(7) Uani 1 1 d .
H16 H 0.1930 0.2772 -0.1438 0.055 Uiso 1 1 calc R
C17 C 0.2903(3) 0.1560(2) -0.1272(2) 0.0460(7) Uani 1 1 d .
H17 H 0.3060 0.1483 -0.1772 0.055 Uiso 1 1 calc R
C18 C 0.3246(3) 0.0993(2) -0.05728(19) 0.0442(7) Uani 1 1 d .
H18 H 0.3685 0.0444 -0.0509 0.053 Uiso 1 1 calc R
C19 C 0.0107(3) 0.1089(2) 0.07869(19) 0.0478(7) Uani 1 1 d .
H19 H -0.0554 0.1407 0.0672 0.057 Uiso 1 1 calc R
C20 C 0.0308(3) 0.0159(2) 0.1094(2) 0.0475(7) Uani 1 1 d .
H20 H -0.0172 -0.0258 0.1236 0.057 Uiso 1 1 calc R
C21 C 0.1350(3) -0.0027(2) 0.11505(19) 0.0454(7) Uani 1 1 d .
H21 H 0.1708 -0.0614 0.1324 0.055 Uiso 1 1 calc R
Cu1 Cu 0.14234(3) 0.28034(3) 0.03922(2) 0.04199(12) Uani 1 1 d .
Fe1 Fe 0.20662(3) 0.60680(3) -0.07405(3) 0.04240(12) Uani 1 1 d .
N1 N 0.2167(2) 0.73263(19) -0.12732(17) 0.0478(6) Uani 1 1 d .
N2 N 0.3122(2) 0.78360(19) -0.10486(17) 0.0488(6) Uani 1 1 d .
N3 N 0.2823(2) 0.66791(19) 0.03462(17) 0.0488(6) Uani 1 1 d .
N4 N 0.3686(2) 0.72487(19) 0.04161(17) 0.0502(6) Uani 1 1 d .
N5 N 0.3474(2) 0.57178(19) -0.08353(16) 0.0457(6) Uani 1 1 d .
N6 N 0.4292(2) 0.63897(18) -0.06489(17) 0.0452(6) Uani 1 1 d .
N7 N 0.0895(2) 0.52299(18) -0.24709(18) 0.0453(6) Uani 1 1 d .
N8 N 0.1756(2) 0.4097(2) -0.00030(17) 0.0485(6) Uani 1 1 d .
N9 N 0.2847(2) 0.26835(18) 0.14761(17) 0.0456(6) Uani 1 1 d .
N10 N 0.3370(2) 0.18180(19) 0.15322(17) 0.0486(6) Uani 1 1 d .
N11 N 0.2225(2) 0.21474(18) -0.03108(16) 0.0459(6) Uani 1 1 d .
N12 N 0.2842(2) 0.13620(18) 0.00070(16) 0.0450(6) Uani 1 1 d .
N13 N 0.0995(2) 0.14753(18) 0.06749(16) 0.0455(6) Uani 1 1 d .
N14 N 0.1783(2) 0.07662(18) 0.09166(15) 0.0446(6) Uani 1 1 d .
N15 N 0.0138(2) 0.33462(17) 0.05867(15) 0.0410(6) Uani 1 1 d .
O1 O 0.8803(2) 0.53036(16) 0.77003(15) 0.0564(6) Uani 1 1 d .
H1C H 0.9417 0.5460 0.8035 0.068 Uiso 1 1 d R
H1D H 0.8825 0.5364 0.7202 0.068 Uiso 1 1 d R

loop_
_atom_site_aniso_label
_atom_site_aniso_U_11
_atom_site_aniso_U_22
_atom_site_aniso_U_33
_atom_site_aniso_U_23
_atom_site_aniso_U_13
_atom_site_aniso_U_12
B1 0.049(2) 0.0449(19) 0.050(2) -0.0075(15) 0.0170(17) 0.0052(16)
B2 0.050(2) 0.0467(19) 0.058(2) -0.0070(16) 0.0237(18) -0.0081(17)
C1 0.0509(19) 0.0507(18) 0.0554(19) 0.0020(15) 0.0219(16) -0.0072(15)
C2 0.0536(19) 0.0537(19) 0.0513(18) 0.0019(15) 0.0181(16) -0.0051(15)
C3 0.0528(19) 0.0472(17) 0.059(2) -0.0028(15) 0.0242(16) -0.0105(15)
C4 0.0547(19) 0.0470(17) 0.0543(19) -0.0031(14) 0.0211(16) -0.0009(15)
C5 0.060(2) 0.0506(19) 0.056(2) -0.0101(15) 0.0163(17) 0.0002(16)
C6 0.056(2) 0.0470(18) 0.060(2) -0.0110(15) 0.0154(17) -0.0035(15)
C7 0.0471(17) 0.0460(16) 0.0539(18) -0.0054(14) 0.0280(15) -0.0001(14)
C8 0.0481(17) 0.0495(17) 0.0536(18) -0.0071(14) 0.0317(15) 0.0025(14)
C9 0.0435(16) 0.0443(16) 0.0520(17) -0.0049(13) 0.0257(14) -0.0036(13)
C10 0.0438(17) 0.0398(15) 0.0558(19) 0.0010(13) 0.0224(14) 0.0035(13)
C11 0.0475(17) 0.0435(16) 0.056(2) -0.0030(14) 0.0264(15) -0.0036(14)
C12 0.0382(16) 0.0515(19) 0.060(2) 0.0134(15) 0.0185(15) 0.0089(14)
C13 0.0538(19) 0.0456(17) 0.0510(18) -0.0056(14) 0.0189(15) 0.0116(15)
C14 0.0515(19) 0.0444(17) 0.0482(17) -0.0072(13) 0.0104(15) 0.0100(14)
C15 0.0512(18) 0.0428(16) 0.0493(17) -0.0049(14) 0.0126(14) 0.0122(14)
C16 0.0499(17) 0.0433(16) 0.0481(17) -0.0070(13) 0.0207(14) -0.0055(13)
C17 0.0503(17) 0.0429(16) 0.0476(17) -0.0111(13) 0.0193(14) -0.0029(14)
C18 0.0474(16) 0.0410(16) 0.0475(17) -0.0109(13) 0.0196(14) -0.0002(13)
C19 0.0530(18) 0.0486(17) 0.0447(16) 0.0039(14) 0.0192(14) -0.0020(15)
C20 0.0555(19) 0.0432(17) 0.0476(17) 0.0049(13) 0.0214(15) -0.0018(14)
C21 0.0524(18) 0.0418(16) 0.0432(16) 0.0053(13) 0.0163(14) -0.0003(14)
Cu1 0.0423(2) 0.0384(2) 0.0527(2) 0.00731(15) 0.02546(17) 0.00590(15)
Fe1 0.0401(2) 0.0391(2) 0.0544(3) 0.00162(18) 0.0239(2) -0.00104(18)
N1 0.0482(15) 0.0458(14) 0.0538(16) 0.0014(12) 0.0224(13) -0.0088(12)
N2 0.0519(15) 0.0454(14) 0.0556(16) -0.0012(12) 0.0262(13) -0.0085(12)
N3 0.0514(15) 0.0459(14) 0.0519(15) -0.0010(12) 0.0202(13) -0.0030(12)
N4 0.0530(16) 0.0460(15) 0.0533(16) -0.0045(12) 0.0191(13) -0.0054(12)
N5 0.0444(14) 0.0447(14) 0.0556(15) -0.0067(12) 0.0267(12) -0.0037(11)
N6 0.0448(14) 0.0435(13) 0.0546(15) -0.0030(11) 0.0260(12) -0.0044(11)
N7 0.0431(14) 0.0407(13) 0.0579(16) -0.0101(12) 0.0242(13) -0.0071(11)
N8 0.0438(14) 0.0483(15) 0.0561(16) 0.0146(12) 0.0194(12) 0.0088(12)
N9 0.0434(14) 0.0442(14) 0.0508(15) 0.0045(12) 0.0172(12) 0.0061(11)
N10 0.0505(15) 0.0423(14) 0.0519(15) -0.0065(12) 0.0142(12) 0.0095(12)
N11 0.0502(15) 0.0431(14) 0.0466(14) -0.0059(11) 0.0183(12) -0.0013(12)
N12 0.0487(14) 0.0412(13) 0.0470(14) -0.0109(11) 0.0175(12) 0.0004(11)
N13 0.0519(15) 0.0422(13) 0.0448(14) 0.0030(11) 0.0187(12) 0.0002(12)
N14 0.0503(15) 0.0412(13) 0.0442(14) 0.0028(11) 0.0173(12) 0.0039(11)
N15 0.0448(14) 0.0436(13) 0.0437(13) 0.0153(10) 0.0269(11) 0.0034(11)
O1 0.0615(14) 0.0525(13) 0.0537(13) 0.0185(10) 0.0157(11) 0.0100(11)

loop_
_atom_type_symbol
_atom_type_description
_atom_type_scat_dispersion_real
_atom_type_scat_dispersion_imag
_atom_type_scat_source
C C 0.0033 0.0016 'International Tables Vol C Tables 4.2.6.8 and 6.1.1.4'
H H 0.0000 0.0000 'International Tables Vol C Tables 4.2.6.8 and 6.1.1.4'
B B 0.0013 0.0007 'International Tables Vol C Tables 4.2.6.8 and 6.1.1.4'
N N 0.0061 0.0033 'International Tables Vol C Tables 4.2.6.8 and 6.1.1.4'
Fe Fe 0.3463 0.8444 'International Tables Vol C Tables 4.2.6.8 and 6.1.1.4'
Cu Cu 0.3201 1.2651 'International Tables Vol C Tables 4.2.6.8 and 6.1.1.4'
O O 0.0106 0.0060 'International Tables Vol C Tables 4.2.6.8 and 6.1.1.4'

loop_
_geom_angle_atom_site_label_1
_geom_angle_atom_site_label_2
_geom_angle_atom_site_label_3
_geom_angle
_geom_angle_site_symmetry_1
N12 B1 N10 110.2(3) .
N12 B1 N14 108.3(3) .
N10 B1 N14 106.0(3) .
N12 B1 H1A 110.9 .
N10 B1 H1A 110.7 .
N14 B1 H1A 110.7 .
N2 B2 N6 109.2(3) .
N2 B2 N4 107.9(3) .
N6 B2 N4 107.0(3) .
N2 B2 H1B 110.7 .
N6 B2 H1B 111.0 .
N4 B2 H1B 110.8 .
N1 C1 C2 110.1(3) .
N1 C1 H1 124.9 .
C2 C1 H1 124.9 .
C3 C2 C1 105.8(3) .
C3 C2 H2 127.1 .
C1 C2 H2 127.1 .
N2 C3 C2 109.0(3) .
N2 C3 H3 125.5 .
C2 C3 H3 125.5 .
N3 C4 C5 111.1(3) .
N3 C4 H4 124.4 .
C5 C4 H4 124.4 .
C6 C5 C4 105.2(3) .
C6 C5 H5 127.4 .
C4 C5 H5 127.4 .
N4 C6 C5 107.6(3) .
N4 C6 H6 126.2 .
C5 C6 H6 126.2 .
N5 C7 C8 109.8(3) .
N5 C7 H7 125.1 .
C8 C7 H7 125.1 .
C9 C8 C7 105.5(3) .
C9 C8 H8 127.3 .
C7 C8 H8 127.3 .
N6 C9 C8 108.8(3) .
N6 C9 H9 125.6 .
C8 C9 H9 125.6 .
N15 C10 Fe1 177.8(3) 3_565
N7 C11 Fe1 178.3(3) .
N8 C12 Fe1 176.3(3) .
N9 C13 C14 110.8(3) .
N9 C13 H13 124.6 .
C14 C13 H13 124.6 .
C15 C14 C13 104.8(3) .
C15 C14 H14 127.6 .
C13 C14 H14 127.6 .
C14 C15 N10 109.6(3) .
C14 C15 H15 125.2 .
N10 C15 H15 125.2 .
N11 C16 C17 110.5(3) .
N11 C16 H16 124.8 .
C17 C16 H16 124.8 .
C18 C17 C16 105.1(3) .
C18 C17 H17 127.4 .
C16 C17 H17 127.4 .
N12 C18 C17 108.2(3) .
N12 C18 H18 125.9 .
C17 C18 H18 125.9 .
N13 C19 C20 110.4(3) .
N13 C19 H19 124.8 .
C20 C19 H19 124.8 .
C21 C20 C19 105.8(3) .
C21 C20 H20 127.1 .
C19 C20 H20 127.1 .
N14 C21 C20 109.3(3) .
N14 C21 H21 125.4 .
C20 C21 H21 125.4 .
N15 Cu1 N8 90.17(10) .
N15 Cu1 N13 89.43(10) .
N8 Cu1 N13 174.35(11) .
N15 Cu1 N11 153.70(11) .
N8 Cu1 N11 89.78(11) .
N13 Cu1 N11 88.09(10) .
N15 Cu1 N9 116.37(10) .
N8 Cu1 N9 97.48(10) .
N13 Cu1 N9 87.74(10) .
N11 Cu1 N9 89.69(10) .
C11 Fe1 C10 88.45(14) .
C11 Fe1 C12 88.57(14) .
C10 Fe1 C12 86.89(13) .
C11 Fe1 N5 92.07(12) .
C10 Fe1 N5 179.47(13) .
C12 Fe1 N5 93.07(12) .
C11 Fe1 N1 89.54(13) .
C10 Fe1 N1 91.13(12) .
C12 Fe1 N1 177.30(13) .
N5 Fe1 N1 88.93(11) .
C11 Fe1 N3 177.48(12) .
C10 Fe1 N3 91.41(13) .
C12 Fe1 N3 93.93(13) .
N5 Fe1 N3 88.07(11) .
N1 Fe1 N3 87.94(11) .
C1 N1 N2 105.6(2) .
C1 N1 Fe1 134.2(2) .
N2 N1 Fe1 120.2(2) .
C3 N2 N1 109.4(3) .
C3 N2 B2 133.8(3) .
N1 N2 B2 116.8(3) .
C4 N3 N4 105.6(3) .
C4 N3 Fe1 134.8(2) .
N4 N3 Fe1 119.5(2) .
N3 N4 C6 110.5(3) .
N3 N4 B2 117.9(3) .
C6 N4 B2 131.5(3) .
C7 N5 N6 106.4(2) .
C7 N5 Fe1 133.5(2) .
N6 N5 Fe1 120.05(19) .
C9 N6 N5 109.6(2) .
C9 N6 B2 132.9(3) .
N5 N6 B2 117.4(2) .
C12 N8 Cu1 176.8(3) .
C13 N9 N10 106.5(3) .
C13 N9 Cu1 139.5(2) .
N10 N9 Cu1 113.95(19) .
C15 N10 N9 108.2(2) .
C15 N10 B1 130.6(3) .
N9 N10 B1 121.2(3) .
C16 N11 N12 106.7(2) .
C16 N11 Cu1 134.7(2) .
N12 N11 Cu1 118.50(19) .
C18 N12 N11 109.4(3) .
C18 N12 B1 130.4(3) .
N11 N12 B1 120.0(2) .
C19 N13 N14 106.1(2) .
C19 N13 Cu1 135.2(2) .
N14 N13 Cu1 118.2(2) .
C21 N14 N13 108.4(3) .
C21 N14 B1 132.6(3) .
N13 N14 B1 119.0(2) .
C10 N15 Cu1 171.9(3) 3_565
H1C O1 H1D 108.4 .

loop_
_geom_bond_atom_site_label_1
_geom_bond_atom_site_label_2
_geom_bond_distance
_geom_bond_site_symmetry_2
B1 N12 1.526(4) .
B1 N10 1.542(4) .
B1 N14 1.548(4) .
B1 H1A 0.9800 .
B2 N2 1.506(5) .
B2 N6 1.514(4) .
B2 N4 1.552(4) .
B2 H1B 0.9801 .
C1 N1 1.330(4) .
C1 C2 1.383(4) .
C1 H1 0.9300 .
C2 C3 1.339(5) .
C2 H2 0.9300 .
C3 N2 1.331(4) .
C3 H3 0.9300 .
C4 N3 1.335(4) .
C4 C5 1.368(5) .
C4 H4 0.9300 .
C5 C6 1.366(5) .
C5 H5 0.9300 .
C6 N4 1.348(4) .
C6 H6 0.9300 .
C7 N5 1.332(4) .
C7 C8 1.398(4) .
C7 H7 0.9300 .
C8 C9 1.356(4) .
C8 H8 0.9300 .
C9 N6 1.340(4) .
C9 H9 0.9300 .
C10 N15 1.148(4) 3_565
C10 Fe1 1.919(3) .
C11 N7 1.154(4) .
C11 Fe1 1.902(3) .
C12 N8 1.127(4) .
C12 Fe1 1.921(3) .
C13 N9 1.319(4) .
C13 C14 1.385(4) .
C13 H13 0.9300 .
C14 C15 1.334(4) .
C14 H14 0.9300 .
C15 N10 1.355(4) .
C15 H15 0.9300 .
C16 N11 1.320(4) .
C16 C17 1.376(4) .
C16 H16 0.9300 .
C17 C18 1.362(4) .
C17 H17 0.9300 .
C18 N12 1.340(4) .
C18 H18 0.9300 .
C19 N13 1.337(4) .
C19 C20 1.367(4) .
C19 H19 0.9300 .
C20 C21 1.355(4) .
C20 H20 0.9300 .
C21 N14 1.337(4) .
C21 H21 0.9300 .
Cu1 N15 1.949(2) .
Cu1 N8 1.986(3) .
Cu1 N13 2.002(3) .
Cu1 N11 2.013(2) .
Cu1 N9 2.164(3) .
Fe1 N5 1.949(2) .
Fe1 N1 1.964(3) .
Fe1 N3 1.971(3) .
N1 N2 1.372(4) .
N3 N4 1.342(4) .
N5 N6 1.367(3) .
N9 N10 1.356(3) .
N11 N12 1.349(4) .
N13 N14 1.379(4) .
N15 C10 1.148(4) 3_565
O1 H1C 0.8500 .
O1 H1D 0.8500 .

loop_
_geom_hbond_atom_site_label_D
_geom_hbond_atom_site_label_H
_geom_hbond_atom_site_label_A
_geom_hbond_distance_DH
_geom_hbond_distance_HA
_geom_hbond_distance_DA
_geom_hbond_angle_DHA
_geom_hbond_site_symmetry_A
O1 H1C N7 0.85 2.35 2.827(3) 115.7 1_656
